data_4342244
loop_
_publ_author_name
'Kosaka, Wataru'
'Morita, Takaumi'
'Yokoyama, Taiga'
'Zhang, Jun'
'Miyasaka, Hitoshi'

_publ_section_title
;
 Fully Electron-Transferred Donor/Acceptor Layered Frameworks with
 TCNQ(2-).
;
_journal_issue 4
_journal_name_full 'Inorganic chemistry'
_journal_page_first 1518
_journal_page_last 1527
_journal_paper_doi 10.1021/ic502513p
_journal_volume 54
_journal_year 2015
_chemical_formula_moiety 'C88 H46 F24 N6 O20 Ru4'
_chemical_formula_sum 'C88 H46 F24 N6 O20 Ru4'
_chemical_formula_weight 2367.60
_space_group_crystal_system triclinic
_space_group_IT_number 2
_space_group_name_Hall '-P 1'
_space_group_name_H-M_alt 'P -1'
_symmetry_space_group_name_Hall '-P 1'
_symmetry_space_group_name_H-M 'P -1'
_atom_sites_solution_hydrogens geom
_atom_sites_solution_primary direct
_atom_sites_solution_secondary difmap
_cell_angle_alpha 74.925(17)
_cell_angle_beta 78.792(17)
_cell_angle_gamma 79.635(15)
_cell_formula_units_Z 1
_cell_length_a 10.196(3)
_cell_length_b 14.230(4)
_cell_length_c 16.164(4)
_cell_measurement_reflns_used 4829
_cell_measurement_temperature 103
_cell_measurement_theta_max 27.42
_cell_measurement_theta_min 2.99
_cell_volume 2200.5(11)
_computing_cell_refinement CrystalClear
_computing_data_collection 'CrystalClear (Rigaku Inc., 2008)'
_computing_data_reduction CrystalClear
_computing_molecular_graphics 'CrystalStructure 4.1'
_computing_publication_material 'CrystalStructure 4.1 (Rigaku, 2014)'
_computing_structure_refinement 'SHELXL2013 (Sheldrick, 2008)'
_computing_structure_solution 'SHELXS97 (Sheldrick, 2008)'
_diffrn_ambient_temperature 103
_diffrn_detector_area_resol_mean 7.314
_diffrn_measured_fraction_theta_full 0.947
_diffrn_measured_fraction_theta_max 0.974
_diffrn_measurement_device_type 'Rigaku Saturn70'
_diffrn_measurement_method \w
_diffrn_radiation_type 'Mo K\a'
_diffrn_radiation_wavelength 0.71075
_diffrn_reflns_av_R_equivalents 0.0607
_diffrn_reflns_Laue_measured_fraction_full 0.947
_diffrn_reflns_Laue_measured_fraction_max 0.974
_diffrn_reflns_limit_h_max 12
_diffrn_reflns_limit_h_min -11
_diffrn_reflns_limit_k_max 16
_diffrn_reflns_limit_k_min -16
_diffrn_reflns_limit_l_max 16
_diffrn_reflns_limit_l_min -19
_diffrn_reflns_number 14738
_diffrn_reflns_point_group_measured_fraction_full 0.947
_diffrn_reflns_point_group_measured_fraction_max 0.974
_diffrn_reflns_theta_full 25.242
_diffrn_reflns_theta_max 25.000
_diffrn_reflns_theta_min 3.994
_diffrn_standards_number 0
_exptl_absorpt_coefficient_mu 0.800
_exptl_absorpt_correction_T_max 0.985
_exptl_absorpt_correction_T_min 0.777
_exptl_absorpt_correction_type multi-scan
_exptl_absorpt_process_details 'REQAB (Rigaku, 1998)'
_exptl_crystal_colour green
_exptl_crystal_density_diffrn 1.787
_exptl_crystal_density_method 'not measured'
_exptl_crystal_description block
_exptl_crystal_F_000 1168.00
_exptl_crystal_size_max 0.101
_exptl_crystal_size_mid 0.031
_exptl_crystal_size_min 0.019
_refine_diff_density_max 2.67
_refine_diff_density_min -1.23
_refine_ls_extinction_method none
_refine_ls_goodness_of_fit_ref 1.057
_refine_ls_hydrogen_treatment constr
_refine_ls_number_parameters 640
_refine_ls_number_reflns 7534
_refine_ls_number_restraints 0
_refine_ls_R_factor_all 0.1435
_refine_ls_R_factor_gt 0.0866
_refine_ls_shift/su_max 0.000
_refine_ls_structure_factor_coef Fsqd
_refine_ls_weighting_details 'w = 1/[\s^2^(Fo^2^)+(0.1371P)^2^+7.8658P] where P=(Fo^2^+2Fc^2^)/3'
_refine_ls_weighting_scheme calc
_refine_ls_wR_factor_gt 0.2149
_refine_ls_wR_factor_ref 0.2761
_reflns_number_gt 4322
_reflns_number_total 7534
_reflns_threshold_expression F^2^>2.0\s(F^2^)
_cod_data_source_file ic502513p_si_002.cif
_cod_data_source_block '_oCF3-t-PhNO2-2'
_cod_depositor_comments 'Adding full bibliography for 4342238--4342248.cif.'
_cod_original_cell_volume 2200.4(11)
_cod_database_code 4342244
_shelxl_res_file
;
TITL _oCF3-t-PhNO2-2
CELL  0.71075 10.19580 14.22990 16.16360 74.92530 78.79230 79.63500
ZERR  1 0.00320 0.00420 0.00430 0.01740 0.01690 0.01450
LATT 1
SFAC C H N O F RU
UNIT 88 46 6 20 24 4
SHEL 99999.000000 0.840885
L.S. 20
FMAP 2
PLAN -25
WPDB -2
HTAB
BOND $H
CONF
LIST 4
TEMP -170.0
ACTA
SIZE 0.101 0.031 0.019
WGHT    0.137100    7.865800
FVAR       3.83306
RU1   6    0.471593    0.925816    0.042100    11.00000    0.03864    0.02482 =
         0.02478   -0.00267   -0.00374   -0.00015
RU2   6    0.484127    0.496215    0.432757    11.00000    0.04771    0.03326 =
         0.01942   -0.00269   -0.00513   -0.00166
F1    5    0.927430    1.046758   -0.193913    11.00000    0.06939    0.04337 =
         0.04075   -0.00458    0.00914    0.00249
F2    5    0.824863    0.923718   -0.186677    11.00000    0.06179    0.05967 =
         0.04100   -0.00749   -0.01299    0.00278
F3    5    1.029867    0.927812   -0.250320    11.00000    0.10202    0.07173 =
         0.04441   -0.00792    0.01547    0.01867
F4    5    0.369957    1.144664   -0.290117    11.00000    0.06666    0.04825 =
         0.06854    0.00532   -0.01750   -0.00166
F5    5    0.250006    1.054139   -0.187922    11.00000    0.05172    0.05682 =
         0.04622   -0.01339   -0.00353    0.00731
F6    5    0.210115    1.084114   -0.319832    11.00000    0.05989    0.08769 =
         0.04665   -0.00687   -0.02257    0.00832
F7    5    0.763964    0.262631    0.324733    11.00000    0.09944    0.05261 =
         0.02506   -0.00095   -0.01085   -0.00128
F8    5    0.966639    0.207267    0.351670    11.00000    0.06729    0.06026 =
         0.04979   -0.01488    0.01170    0.00519
F9    5    0.857791    0.336090    0.394696    11.00000    0.07018    0.04263 =
         0.05206   -0.00171   -0.00686   -0.00590
F10   5    0.306499    0.246053    0.522272    11.00000    0.05679    0.06198 =
         0.06019   -0.01913    0.00542    0.00553
F11   5    0.169977    0.324617    0.430165    11.00000    0.07231    0.08914 =
         0.03471   -0.01685   -0.00197   -0.01179
F12   5    0.128986    0.184857    0.513811    11.00000    0.07984    0.07045 =
         0.07208   -0.03474    0.00065   -0.02777
O1    4    0.669845    0.871822    0.035065    11.00000    0.03973    0.02576 =
         0.02479    0.00401   -0.00665   -0.00245
O2    4    0.724586    1.018110   -0.049003    11.00000    0.03945    0.02924 =
         0.02998   -0.00485    0.00477    0.00050
O3    4    0.462783    0.886136   -0.070009    11.00000    0.03175    0.04319 =
         0.03565   -0.02484    0.01632   -0.01808
O4    4    0.516425    1.033149   -0.152294    11.00000    0.02900    0.04993 =
         0.03521   -0.02568    0.01007   -0.01679
O5    4    0.580813    0.356912    0.450526    11.00000    0.05619    0.03175 =
         0.02131   -0.01227   -0.00403   -0.00003
O6    4    0.613923    0.364829    0.582928    11.00000    0.05675    0.03525 =
         0.01811   -0.00917   -0.01357    0.00342
O7    4    0.303963    0.445131    0.486938    11.00000    0.05696    0.03866 =
         0.02278   -0.00643   -0.00522   -0.00166
O8    4    0.335401    0.451055    0.619506    11.00000    0.04548    0.03832 =
         0.01834    0.00221   -0.00209   -0.00961
O9    4    0.858728    0.544133   -0.149007    11.00000    0.06396    0.11849 =
         0.06450   -0.03718    0.00520   -0.00520
O10   4    0.814020    0.693670   -0.123089    11.00000    0.10657    0.06535 =
         0.08949    0.03207   -0.02389   -0.01669
N1    3    0.419092    0.778601    0.116169    11.00000    0.04821    0.03227 =
         0.02246   -0.01112    0.00075   -0.00364
N2    3    0.449587    0.497583    0.300113    11.00000    0.04919    0.03724 =
         0.01015   -0.00866   -0.00504   -0.00583
N3    3    0.829088    0.602204   -0.101626    11.00000    0.04812    0.05735 =
         0.08248   -0.01417   -0.00057    0.00122
C1    1    0.757512    0.927264   -0.010332    11.00000    0.05336    0.02016 =
         0.02874   -0.00670   -0.01337   -0.00221
C2    1    0.901839    0.882134   -0.016965    11.00000    0.03527    0.02157 =
         0.03794   -0.00693   -0.00120   -0.00820
C3    1    0.989334    0.893235   -0.096496    11.00000    0.05993    0.02803 =
         0.03495   -0.00706    0.00450   -0.00228
C4    1    0.941403    0.948077   -0.180977    11.00000    0.06080    0.03361 =
         0.04373   -0.00947   -0.00705   -0.01653
C5    1    1.127752    0.850436   -0.097168    11.00000    0.04402    0.04614 =
         0.05752   -0.00396    0.00169    0.00217
AFIX  43
H5    2    1.189305    0.856672   -0.149966    11.00000   -1.20000
AFIX   0
C6    1    1.169674    0.800205   -0.019938    11.00000    0.03821    0.04040 =
         0.06645   -0.01387    0.00211    0.00066
AFIX  43
H6    2    1.261338    0.771411   -0.020391    11.00000   -1.20000
AFIX   0
C7    1    1.087542    0.790294    0.055084    11.00000    0.06196    0.06452 =
         0.04667   -0.01089   -0.02430    0.00900
AFIX  43
H7    2    1.122003    0.757816    0.107268    11.00000   -1.20000
AFIX   0
C8    1    0.948434    0.827770    0.058235    11.00000    0.04669    0.04462 =
         0.03699   -0.01366   -0.01244    0.00945
AFIX  43
H8    2    0.888130    0.815603    0.111422    11.00000   -1.20000
AFIX   0
C9    1    0.486519    0.945706   -0.141817    11.00000    0.03835    0.04319 =
         0.03278   -0.00954   -0.00634   -0.01220
C10   1    0.480174    0.914147   -0.221260    11.00000    0.05318    0.04098 =
         0.02391   -0.01225    0.01144   -0.01088
C11   1    0.404899    0.971420   -0.285115    11.00000    0.04432    0.05890 =
         0.03135   -0.01702   -0.00268   -0.01677
C12   1    0.308269    1.062992   -0.271993    11.00000    0.05232    0.06055 =
         0.05113    0.00674   -0.01493    0.00159
C13   1    0.409476    0.939884   -0.360545    11.00000    0.04275    0.11545 =
         0.03768   -0.02661   -0.00772   -0.00143
AFIX  43
H13   2    0.353926    0.976225   -0.402163    11.00000   -1.20000
AFIX   0
C14   1    0.493748    0.856500   -0.375469    11.00000    0.05626    0.10992 =
         0.03891   -0.04147    0.00472   -0.02001
AFIX  43
H14   2    0.503483    0.839985   -0.429839    11.00000   -1.20000
AFIX   0
C15   1    0.564699    0.796367   -0.311002    11.00000    0.04917    0.08196 =
         0.05362   -0.03822    0.01039   -0.01213
AFIX  43
H15   2    0.615409    0.735466   -0.318553    11.00000   -1.20000
AFIX   0
C16   1    0.559738    0.827200   -0.235826    11.00000    0.04827    0.04422 =
         0.03534   -0.01612    0.00660   -0.00660
AFIX  43
H16   2    0.611659    0.788362   -0.193025    11.00000   -1.20000
AFIX   0
C17   1    0.628683    0.321305    0.522514    11.00000    0.05724    0.03926 =
         0.01540    0.00207   -0.00245   -0.01860
C18   1    0.701354    0.216963    0.535505    11.00000    0.05260    0.03239 =
         0.03505   -0.00026   -0.01127   -0.00426
C19   1    0.791557    0.182953    0.470066    11.00000    0.06233    0.03389 =
         0.03993   -0.00814   -0.01321   -0.00199
C20   1    0.845206    0.247433    0.384815    11.00000    0.06639    0.05338 =
         0.03608   -0.01690   -0.00480    0.00374
C21   1    0.844766    0.081758    0.486197    11.00000    0.06408    0.03483 =
         0.04594   -0.00679   -0.01137   -0.00154
AFIX  43
H21   2    0.907536    0.056860    0.442700    11.00000   -1.20000
AFIX   0
C22   1    0.805403    0.018887    0.565414    11.00000    0.06174    0.02901 =
         0.06901   -0.00370   -0.00866    0.00592
AFIX  43
H22   2    0.835261   -0.049662    0.574042    11.00000   -1.20000
AFIX   0
C23   1    0.722725    0.055885    0.631867    11.00000    0.05556    0.04353 =
         0.05201    0.00348   -0.00123   -0.00447
AFIX  43
H23   2    0.701366    0.014244    0.687597    11.00000   -1.20000
AFIX   0
C24   1    0.671221    0.156344    0.614956    11.00000    0.06130    0.03196 =
         0.04806    0.00537   -0.01760   -0.00547
AFIX  43
H24   2    0.614206    0.182471    0.659903    11.00000   -1.20000
AFIX   0
C25   1    0.268386    0.430458    0.568578    11.00000    0.04616    0.04600 =
         0.01810    0.00009   -0.00367    0.00507
C26   1    0.138086    0.393234    0.606138    11.00000    0.05666    0.02832 =
         0.02870    0.00117   -0.00738   -0.00182
C27   1    0.094071    0.318883    0.580063    11.00000    0.05038    0.05625 =
         0.03072   -0.00623   -0.01046   -0.00268
C28   1    0.172195    0.269046    0.513309    11.00000    0.06090    0.06615 =
         0.05226   -0.01411    0.00840   -0.01669
C29   1   -0.035309    0.289629    0.618174    11.00000    0.05238    0.06618 =
         0.06887   -0.00295   -0.02022   -0.02130
AFIX  43
H29   2   -0.066748    0.240930    0.599381    11.00000   -1.20000
AFIX   0
C30   1   -0.113306    0.330782    0.680805    11.00000    0.04588    0.08256 =
         0.05252   -0.01030   -0.00077   -0.01876
AFIX  43
H30   2   -0.197067    0.308327    0.707776    11.00000   -1.20000
AFIX   0
C31   1   -0.071693    0.406432    0.706392    11.00000    0.06036    0.04818 =
         0.04661   -0.01933    0.00504    0.00912
AFIX  43
H31   2   -0.128304    0.436919    0.748823    11.00000   -1.20000
AFIX   0
C32   1    0.050462    0.435407    0.669699    11.00000    0.06160    0.06063 =
         0.03901   -0.01612    0.00035   -0.00522
AFIX  43
H32   2    0.078038    0.486314    0.687661    11.00000   -1.20000
AFIX   0
C33   1    0.424496    0.693204    0.130732    11.00000    0.03057    0.01570 =
         0.02269   -0.00092    0.00417   -0.00974
C34   1    0.439567    0.593216    0.144692    11.00000    0.04275    0.04000 =
         0.01522   -0.00738   -0.00539    0.00095
C35   1    0.444235    0.541003    0.229892    11.00000    0.03057    0.03570 =
         0.02800   -0.01202    0.00054   -0.00829
C36   1    0.472286    0.545907    0.071561    11.00000    0.03185    0.02582 =
         0.02424   -0.00187   -0.00028   -0.00049
C37   1    0.477812    0.444670    0.084530    11.00000    0.04060    0.03670 =
         0.02259    0.00488   -0.00583   -0.00823
AFIX  43
H37   2    0.460035    0.406122    0.142024    11.00000   -1.20000
AFIX   0
C38   1    0.491614    0.601516   -0.016286    11.00000    0.04010    0.02461 =
         0.03209   -0.00758   -0.00415   -0.00008
AFIX  43
H38   2    0.483362    0.671115   -0.027973    11.00000   -1.20000
AFIX   0
C39   1    0.819914    0.560812   -0.002951    11.00000    0.05090    0.04719 =
         0.05068   -0.00206   -0.01898   -0.00465
C40   1    0.837749    0.457870    0.022364    11.00000    0.04999    0.04188 =
         0.06804   -0.00990   -0.01001    0.00869
AFIX  43
H40   2    0.856690    0.417016   -0.017744    11.00000   -1.20000
AFIX   0
C41   1    0.824827    0.420484    0.113575    11.00000    0.07022    0.03971 =
         0.07879    0.02160   -0.01808   -0.00360
AFIX  43
H41   2    0.840830    0.351487    0.136063    11.00000   -1.20000
AFIX   0
C42   1    0.789005    0.482683    0.171604    11.00000    0.05738    0.05915 =
         0.06790   -0.01764   -0.02235   -0.00495
AFIX  43
H42   2    0.775736    0.456425    0.232522    11.00000   -1.20000
AFIX   0
C43   1    0.774319    0.578555    0.139115    11.00000    0.07232    0.07393 =
         0.05634   -0.01476   -0.02750    0.00681
AFIX  43
H43   2    0.750770    0.620715    0.178178    11.00000   -1.20000
AFIX   0
C44   1    0.791571    0.620792    0.050755    11.00000    0.05017    0.03967 =
         0.08009   -0.02387   -0.02216   -0.00010
AFIX  43
H44   2    0.783410    0.690074    0.029451    11.00000   -1.20000
AFIX   0
HKLF 4
 
REM  _oCF3-t-PhNO2-2
REM R1 =  0.0866 for    4322 Fo > 4sig(Fo)  and  0.1435 for all    7534 data
REM    640 parameters refined using      0 restraints
 
END  
     
WGHT      0.1371      7.8491 

REM Instructions for potential hydrogen bonds
HTAB C44 O1

REM Highest difference peak  2.666,  deepest hole -1.228,  1-sigma level  0.183
Q1    1   0.5445  0.6440  0.3497  11.00000  0.05    2.60
Q2    1   0.4307  0.3462  0.5174  11.00000  0.05    2.41
Q3    1   0.5081  0.9282  0.1864  11.00000  0.05    1.18
Q4    1   0.4403  0.9205 -0.0941  11.00000  0.05    1.09
Q5    1   0.2806  0.5602  0.4406  11.00000  0.05    0.97
Q6    1   0.5259  0.5683  0.4729  11.00000  0.05    0.82
Q7    1   0.8458  0.7600 -0.0009  11.00000  0.05    0.81
Q8    1   0.6802  0.4344  0.4317  11.00000  0.05    0.79
Q9    1   0.8170  0.7608 -0.1356  11.00000  0.05    0.77
Q10   1   1.2430  0.8792 -0.0395  11.00000  0.05    0.75
Q11   1   1.1287  0.7554 -0.0949  11.00000  0.05    0.75
Q12   1   0.3409  0.5578  0.1823  11.00000  0.05    0.71
Q13   1   0.4558  0.8953 -0.0364  11.00000  0.05    0.70
Q14   1   0.6002  0.4956  0.4849  11.00000  0.05    0.69
Q15   1   0.5005  0.4450  0.3229  11.00000  0.05    0.68
Q16   1   0.4990  1.0199  0.0590  11.00000  0.05    0.64
Q17   1   0.7926  0.3411  0.2886  11.00000  0.05    0.64
Q18   1   0.8231  0.1621  0.6700  11.00000  0.05    0.64
Q19   1   0.4981  0.7033  0.1229  11.00000  0.05    0.63
Q20   1   0.7110  0.3633  0.6654  11.00000  0.05    0.63
Q21   1   1.2183  0.8472  0.0454  11.00000  0.05    0.61
Q22   1   0.4645  0.8170 -0.5068  11.00000  0.05    0.61
Q23   1   0.5207  0.8363  0.0147  11.00000  0.05    0.60
Q24   1   0.4874  0.8656 -0.0736  11.00000  0.05    0.60
Q25   1   0.4595  0.9414 -0.1702  11.00000  0.05    0.60
;

loop_
_symmetry_equiv_pos_site_id
_space_group_symop_operation_xyz
1 +X,+Y,+Z
2 -X,-Y,-Z

loop_
_atom_site_label
_atom_site_type_symbol
_atom_site_fract_x
_atom_site_fract_y
_atom_site_fract_z
_atom_site_U_iso_or_equiv
_atom_site_adp_type
_atom_site_occupancy
_atom_site_site_symmetry_multiplicity
_atom_site_calc_flag
_atom_site_refinement_flags
Ru(1) Ru 0.47159(9) 0.92582(6) 0.04210(5) 0.0307(3) Uani 1 2 d .
Ru(2) Ru 0.48413(10) 0.49622(7) 0.43276(5) 0.0346(3) Uani 1 2 d .
F(1) F 0.9274(8) 1.0468(5) -0.1939(4) 0.056(2) Uani 1 2 d .
F(2) F 0.8249(8) 0.9237(6) -0.1867(5) 0.0557(19) Uani 1 2 d .
F(3) F 1.0299(10) 0.9278(7) -0.2503(5) 0.081(3) Uani 1 2 d .
F(4) F 0.3700(8) 1.1447(6) -0.2901(5) 0.065(2) Uani 1 2 d .
F(5) F 0.2500(7) 1.0541(5) -0.1879(5) 0.0538(19) Uani 1 2 d .
F(6) F 0.2101(8) 1.0841(6) -0.3198(5) 0.067(2) Uani 1 2 d .
F(7) F 0.7640(9) 0.2626(5) 0.3247(4) 0.062(2) Uani 1 2 d .
F(8) F 0.9666(8) 0.2073(6) 0.3517(5) 0.063(2) Uani 1 2 d .
F(9) F 0.8578(8) 0.3361(5) 0.3947(5) 0.057(2) Uani 1 2 d .
F(10) F 0.3065(8) 0.2460(6) 0.5223(5) 0.063(2) Uani 1 2 d .
F(11) F 0.1700(8) 0.3246(7) 0.4302(5) 0.066(2) Uani 1 2 d .
F(12) F 0.1290(9) 0.1849(6) 0.5138(6) 0.070(2) Uani 1 2 d .
O(1) O 0.6698(7) 0.8718(5) 0.0351(4) 0.0320(17) Uani 1 2 d .
O(2) O 0.7246(8) 1.0181(5) -0.0490(5) 0.0354(18) Uani 1 2 d .
O(3) O 0.4628(7) 0.8861(6) -0.0700(5) 0.0352(18) Uani 1 2 d .
O(4) O 0.5164(7) 1.0332(6) -0.1523(5) 0.0357(18) Uani 1 2 d .
O(5) O 0.5808(8) 0.3569(5) 0.4505(4) 0.0363(18) Uani 1 2 d .
O(6) O 0.6139(8) 0.3648(5) 0.5829(4) 0.0363(18) Uani 1 2 d .
O(7) O 0.3040(8) 0.4451(6) 0.4869(5) 0.0404(19) Uani 1 2 d .
O(8) O 0.3354(8) 0.4511(6) 0.6195(4) 0.0356(18) Uani 1 2 d .
O(9) O 0.8587(11) 0.5441(10) -0.1490(7) 0.082(3) Uani 1 2 d .
O(10) O 0.8140(13) 0.6937(9) -0.1231(8) 0.095(4) Uani 1 2 d .
N(1) N 0.4191(10) 0.7786(7) 0.1162(5) 0.035(2) Uani 1 2 d .
N(2) N 0.4496(9) 0.4976(7) 0.3001(5) 0.032(2) Uani 1 2 d .
N(3) N 0.8291(12) 0.6022(10) -0.1016(9) 0.065(3) Uani 1 2 d .
C(1) C 0.7575(12) 0.9273(7) -0.0103(7) 0.033(3) Uani 1 2 d .
C(2) C 0.9018(11) 0.8821(7) -0.0170(7) 0.032(2) Uani 1 2 d .
C(3) C 0.9893(13) 0.8932(8) -0.0965(8) 0.043(3) Uani 1 2 d .
C(4) C 0.9414(14) 0.9481(9) -0.1810(8) 0.045(3) Uani 1 2 d .
C(5) C 1.1278(13) 0.8504(10) -0.0972(9) 0.053(3) Uani 1 2 d .
C(6) C 1.1697(13) 0.8002(9) -0.0199(9) 0.050(3) Uani 1 2 d .
C(7) C 1.0875(15) 0.7903(11) 0.0551(9) 0.058(4) Uani 1 2 d .
C(8) C 0.9484(13) 0.8278(9) 0.0582(8) 0.043(3) Uani 1 2 d .
C(9) C 0.4865(12) 0.9457(9) -0.1418(7) 0.037(3) Uani 1 2 d .
C(10) C 0.4802(13) 0.9142(9) -0.2213(7) 0.040(3) Uani 1 2 d .
C(11) C 0.4049(12) 0.9714(10) -0.2851(7) 0.043(3) Uani 1 2 d .
C(12) C 0.3083(15) 1.0630(11) -0.2720(9) 0.059(4) Uani 1 2 d .
C(13) C 0.4095(14) 0.9399(13) -0.3605(9) 0.065(4) Uani 1 2 d .
C(14) C 0.4938(15) 0.8565(13) -0.3755(9) 0.064(4) Uani 1 2 d .
C(15) C 0.5647(14) 0.7964(12) -0.3110(9) 0.059(4) Uani 1 2 d .
C(16) C 0.5597(13) 0.8272(9) -0.2358(8) 0.043(3) Uani 1 2 d .
C(17) C 0.6287(13) 0.3213(9) 0.5225(7) 0.038(3) Uani 1 2 d .
C(18) C 0.7014(13) 0.2170(8) 0.5355(7) 0.041(3) Uani 1 2 d .
C(19) C 0.7916(14) 0.1830(9) 0.4701(8) 0.045(3) Uani 1 2 d .
C(20) C 0.8452(15) 0.2474(10) 0.3848(8) 0.053(3) Uani 1 2 d .
C(21) C 0.8448(14) 0.0818(9) 0.4862(8) 0.049(3) Uani 1 2 d .
C(22) C 0.8054(14) 0.0189(9) 0.5654(9) 0.056(4) Uani 1 2 d .
C(23) C 0.7227(14) 0.0559(10) 0.6319(9) 0.054(3) Uani 1 2 d .
C(24) C 0.6712(14) 0.1563(9) 0.6150(8) 0.049(3) Uani 1 2 d .
C(25) C 0.2684(12) 0.4305(9) 0.5686(7) 0.040(3) Uani 1 2 d .
C(26) C 0.1381(13) 0.3932(8) 0.6061(7) 0.040(3) Uani 1 2 d .
C(27) C 0.0941(13) 0.3189(10) 0.5801(8) 0.047(3) Uani 1 2 d .
C(28) C 0.1722(16) 0.2691(11) 0.5133(9) 0.061(4) Uani 1 2 d .
C(29) C -0.0353(14) 0.2896(11) 0.6182(10) 0.062(4) Uani 1 2 d .
C(30) C -0.1133(14) 0.3308(12) 0.6808(9) 0.061(4) Uani 1 2 d .
C(31) C -0.0717(14) 0.4064(10) 0.7064(9) 0.054(4) Uani 1 2 d .
C(32) C 0.0505(14) 0.4354(11) 0.6697(8) 0.054(3) Uani 1 2 d .
C(33) C 0.4245(10) 0.6932(7) 0.1307(6) 0.024(2) Uani 1 2 d .
C(34) C 0.4396(11) 0.5932(8) 0.1447(6) 0.033(3) Uani 1 2 d .
C(35) C 0.4442(11) 0.5410(8) 0.2299(7) 0.031(2) Uani 1 2 d .
C(36) C 0.4723(10) 0.5459(8) 0.0716(7) 0.029(2) Uani 1 2 d .
C(37) C 0.4778(11) 0.4447(8) 0.0845(7) 0.035(3) Uani 1 2 d .
C(38) C 0.4916(11) 0.6015(8) -0.0163(7) 0.033(2) Uani 1 2 d .
C(39) C 0.8199(14) 0.5608(10) -0.0029(9) 0.050(3) Uani 1 2 d .
C(40) C 0.8377(14) 0.4579(10) 0.0224(10) 0.056(4) Uani 1 2 d .
C(41) C 0.8248(16) 0.4205(11) 0.1136(10) 0.069(4) Uani 1 2 d .
C(42) C 0.7890(15) 0.4827(11) 0.1716(10) 0.060(4) Uani 1 2 d .
C(43) C 0.7743(16) 0.5786(12) 0.1391(10) 0.067(4) Uani 1 2 d .
C(44) C 0.7916(13) 0.6208(10) 0.0508(10) 0.054(4) Uani 1 2 d .
H(5) H 1.1893 0.85667 -0.14997 0.0638 Uiso 1 2 calc R
H(6) H 1.26134 0.77141 -0.02039 0.0603 Uiso 1 2 calc R
H(7) H 1.122 0.75782 0.10727 0.0698 Uiso 1 2 calc R
H(8) H 0.88813 0.8156 0.11142 0.0518 Uiso 1 2 calc R
H(13) H 0.35393 0.97623 -0.40216 0.0776 Uiso 1 2 calc R
H(14) H 0.50348 0.83999 -0.42984 0.0772 Uiso 1 2 calc R
H(15) H 0.61541 0.73547 -0.31855 0.0714 Uiso 1 2 calc R
H(16) H 0.61166 0.78836 -0.19302 0.0517 Uiso 1 2 calc R
H(21) H 0.90754 0.05686 0.4427 0.0589 Uiso 1 2 calc R
H(22) H 0.83526 -0.04966 0.57404 0.0678 Uiso 1 2 calc R
H(23) H 0.70137 0.01424 0.6876 0.0653 Uiso 1 2 calc R
H(24) H 0.61421 0.18247 0.6599 0.0585 Uiso 1 2 calc R
H(29) H -0.06675 0.24093 0.59938 0.0740 Uiso 1 2 calc R
H(30) H -0.19707 0.30833 0.70778 0.0732 Uiso 1 2 calc R
H(31) H -0.1283 0.43692 0.74882 0.0650 Uiso 1 2 calc R
H(32) H 0.07804 0.48631 0.68766 0.0653 Uiso 1 2 calc R
H(37) H 0.46004 0.40612 0.14202 0.0420 Uiso 1 2 calc R
H(38) H 0.48336 0.67111 -0.02797 0.0394 Uiso 1 2 calc R
H(40) H 0.85669 0.41702 -0.01774 0.0668 Uiso 1 2 calc R
H(41) H 0.84083 0.35149 0.13606 0.0831 Uiso 1 2 calc R
H(42) H 0.77574 0.45642 0.23252 0.0715 Uiso 1 2 calc R
H(43) H 0.75077 0.62071 0.17818 0.0808 Uiso 1 2 calc R
H(44) H 0.78341 0.69007 0.02945 0.0646 Uiso 1 2 calc R

loop_
_atom_site_aniso_label
_atom_site_aniso_U_11
_atom_site_aniso_U_22
_atom_site_aniso_U_33
_atom_site_aniso_U_12
_atom_site_aniso_U_13
_atom_site_aniso_U_23
Ru(1) 0.0386(6) 0.0248(5) 0.0248(5) -0.0001(4) -0.0037(4) -0.0027(4)
Ru(2) 0.0477(6) 0.0333(5) 0.0194(5) -0.0017(4) -0.0051(4) -0.0027(4)
F(1) 0.069(5) 0.043(4) 0.041(4) 0.002(4) 0.009(4) -0.005(3)
F(2) 0.062(5) 0.060(5) 0.041(4) 0.003(4) -0.013(4) -0.007(4)
F(3) 0.102(7) 0.072(6) 0.044(5) 0.019(5) 0.015(5) -0.008(4)
F(4) 0.067(5) 0.048(5) 0.069(5) -0.002(4) -0.018(4) 0.005(4)
F(5) 0.052(5) 0.057(5) 0.046(4) 0.007(4) -0.004(3) -0.013(4)
F(6) 0.060(5) 0.088(6) 0.047(4) 0.008(4) -0.023(4) -0.007(4)
F(7) 0.099(7) 0.053(5) 0.025(4) -0.001(4) -0.011(4) -0.001(3)
F(8) 0.067(5) 0.060(5) 0.050(5) 0.005(4) 0.012(4) -0.015(4)
F(9) 0.070(5) 0.043(4) 0.052(5) -0.006(4) -0.007(4) -0.002(4)
F(10) 0.057(5) 0.062(5) 0.060(5) 0.006(4) 0.005(4) -0.019(4)
F(11) 0.072(6) 0.089(6) 0.035(4) -0.012(5) -0.002(4) -0.017(4)
F(12) 0.080(6) 0.070(6) 0.072(6) -0.028(5) 0.001(5) -0.035(5)
O(1) 0.040(4) 0.026(4) 0.025(4) -0.002(3) -0.007(3) 0.004(3)
O(2) 0.039(5) 0.029(4) 0.030(4) 0.001(3) 0.005(3) -0.005(3)
O(3) 0.032(4) 0.043(5) 0.036(4) -0.018(4) 0.016(3) -0.025(4)
O(4) 0.029(4) 0.050(5) 0.035(4) -0.017(4) 0.010(3) -0.026(4)
O(5) 0.056(5) 0.032(4) 0.021(4) -0.000(4) -0.004(3) -0.012(3)
O(6) 0.057(5) 0.035(4) 0.018(4) 0.003(4) -0.014(3) -0.009(3)
O(7) 0.057(5) 0.039(4) 0.023(4) -0.002(4) -0.005(4) -0.006(3)
O(8) 0.045(5) 0.038(4) 0.018(4) -0.010(4) -0.002(3) 0.002(3)
O(9) 0.064(7) 0.118(10) 0.065(7) -0.005(7) 0.005(6) -0.037(7)
O(10) 0.107(10) 0.065(8) 0.089(9) -0.017(7) -0.024(7) 0.032(6)
N(1) 0.048(6) 0.032(5) 0.022(5) -0.004(4) 0.001(4) -0.011(4)
N(2) 0.049(6) 0.037(5) 0.010(4) -0.006(4) -0.005(4) -0.009(4)
N(3) 0.048(7) 0.057(8) 0.082(9) 0.001(6) -0.001(6) -0.014(7)
C(1) 0.053(7) 0.020(5) 0.029(6) -0.002(5) -0.013(5) -0.007(5)
C(2) 0.035(6) 0.022(5) 0.038(6) -0.008(5) -0.001(5) -0.007(5)
C(3) 0.060(8) 0.028(6) 0.035(6) -0.002(6) 0.004(6) -0.007(5)
C(4) 0.061(9) 0.034(7) 0.044(7) -0.017(6) -0.007(6) -0.009(6)
C(5) 0.044(8) 0.046(8) 0.058(8) 0.002(6) 0.002(6) -0.004(6)
C(6) 0.038(7) 0.040(7) 0.066(9) 0.001(6) 0.002(6) -0.014(7)
C(7) 0.062(9) 0.065(9) 0.047(8) 0.009(7) -0.024(7) -0.011(7)
C(8) 0.047(7) 0.045(7) 0.037(7) 0.009(6) -0.012(5) -0.014(6)
C(9) 0.038(7) 0.043(7) 0.033(6) -0.012(6) -0.006(5) -0.010(5)
C(10) 0.053(8) 0.041(7) 0.024(6) -0.011(6) 0.011(5) -0.012(5)
C(11) 0.044(7) 0.059(8) 0.031(6) -0.017(6) -0.003(5) -0.017(6)
C(12) 0.052(9) 0.061(9) 0.051(8) 0.002(7) -0.015(7) 0.007(7)
C(13) 0.043(8) 0.115(14) 0.038(7) -0.001(8) -0.008(6) -0.027(8)
C(14) 0.056(9) 0.110(13) 0.039(8) -0.020(9) 0.005(7) -0.041(9)
C(15) 0.049(8) 0.082(11) 0.054(9) -0.012(8) 0.010(7) -0.038(8)
C(16) 0.048(8) 0.044(7) 0.035(7) -0.007(6) 0.007(5) -0.016(6)
C(17) 0.057(8) 0.039(6) 0.015(5) -0.019(6) -0.002(5) 0.002(5)
C(18) 0.053(8) 0.032(6) 0.035(6) -0.004(6) -0.011(6) -0.000(5)
C(19) 0.062(9) 0.034(7) 0.040(7) -0.002(6) -0.013(6) -0.008(6)
C(20) 0.066(9) 0.053(8) 0.036(7) 0.004(7) -0.005(6) -0.017(6)
C(21) 0.064(9) 0.035(7) 0.046(7) -0.002(6) -0.011(6) -0.007(6)
C(22) 0.062(9) 0.029(7) 0.069(10) 0.006(6) -0.009(7) -0.004(6)
C(23) 0.056(9) 0.044(8) 0.052(8) -0.004(7) -0.001(7) 0.003(6)
C(24) 0.061(9) 0.032(6) 0.048(7) -0.005(6) -0.018(6) 0.005(6)
C(25) 0.046(7) 0.046(7) 0.018(5) 0.005(6) -0.004(5) 0.000(5)
C(26) 0.057(8) 0.028(6) 0.029(6) -0.002(6) -0.007(5) 0.001(5)
C(27) 0.050(8) 0.056(8) 0.031(6) -0.003(6) -0.010(6) -0.006(6)
C(28) 0.061(10) 0.066(10) 0.052(9) -0.017(8) 0.008(7) -0.014(7)
C(29) 0.052(9) 0.066(10) 0.069(10) -0.021(8) -0.020(8) -0.003(8)
C(30) 0.046(8) 0.083(11) 0.053(9) -0.019(8) -0.001(7) -0.010(8)
C(31) 0.060(9) 0.048(8) 0.047(8) 0.009(7) 0.005(7) -0.019(6)
C(32) 0.062(9) 0.061(9) 0.039(7) -0.005(7) 0.000(6) -0.016(7)
C(33) 0.031(6) 0.016(5) 0.023(5) -0.010(4) 0.004(4) -0.001(4)
C(34) 0.043(7) 0.040(6) 0.015(5) 0.001(5) -0.005(4) -0.007(5)
C(35) 0.031(6) 0.036(6) 0.028(6) -0.008(5) 0.001(4) -0.012(5)
C(36) 0.032(6) 0.026(5) 0.024(5) -0.000(5) -0.000(4) -0.002(4)
C(37) 0.041(7) 0.037(6) 0.023(5) -0.008(5) -0.006(5) 0.005(5)
C(38) 0.040(6) 0.025(5) 0.032(6) -0.000(5) -0.004(5) -0.008(5)
C(39) 0.051(8) 0.047(8) 0.051(8) -0.005(6) -0.019(6) -0.002(6)
C(40) 0.050(8) 0.042(8) 0.068(9) 0.009(6) -0.010(7) -0.010(7)
C(41) 0.070(10) 0.040(8) 0.079(11) -0.004(7) -0.018(8) 0.022(8)
C(42) 0.057(9) 0.059(9) 0.068(10) -0.005(7) -0.022(8) -0.018(8)
C(43) 0.072(11) 0.074(11) 0.056(9) 0.007(9) -0.028(8) -0.015(8)
C(44) 0.050(8) 0.040(7) 0.080(10) -0.000(6) -0.022(7) -0.024(7)

loop_
_atom_type_symbol
_atom_type_description
_atom_type_scat_dispersion_real
_atom_type_scat_dispersion_imag
_atom_type_scat_source
C C 0.0033 0.0016
;
International Tables for Crystallography
(Vol. C, Tables 4.2.6.8 and 6.1.1.4)
;
H H 0.0000 0.0000
;
International Tables for Crystallography
(Vol. C, Table 6.1.1.4)
;
N N 0.0061 0.0033
;
International Tables for Crystallography
(Vol. C, Tables 4.2.6.8 and 6.1.1.4)
;
O O 0.0106 0.0060
;
International Tables for Crystallography
(Vol. C, Tables 4.2.6.8 and 6.1.1.4)
;
F F 0.0171 0.0103
;
International Tables for Crystallography
(Vol. C, Tables 4.2.6.8 and 6.1.1.4)
;
Ru Ru -1.2594 0.8363
;
International Tables for Crystallography
(Vol. C, Tables 4.2.6.8 and 6.1.1.4)
;

loop_
_geom_angle_atom_site_label_1
_geom_angle_atom_site_label_2
_geom_angle_atom_site_label_3
_geom_angle
_geom_angle_publ_flag
_geom_angle_site_symmetry_1
_geom_angle_site_symmetry_3
Ru(1) Ru(1) O(1) 89.34(19) yes 2_675 .
Ru(1) Ru(1) O(2) 89.8(2) yes 2_675 2_675
Ru(1) Ru(1) O(3) 88.1(2) yes 2_675 .
Ru(1) Ru(1) O(4) 90.9(2) yes 2_675 2_675
Ru(1) Ru(1) N(1) 176.4(3) yes 2_675 .
O(1) Ru(1) O(2) 179.0(3) yes . 2_675
O(1) Ru(1) O(3) 90.9(3) yes . .
O(1) Ru(1) O(4) 88.4(3) yes . 2_675
O(1) Ru(1) N(1) 89.9(3) yes . .
O(2) Ru(1) O(3) 89.6(3) yes 2_675 .
O(2) Ru(1) O(4) 91.1(3) yes 2_675 2_675
O(2) Ru(1) N(1) 91.0(3) yes 2_675 .
O(3) Ru(1) O(4) 178.8(3) yes . 2_675
O(3) Ru(1) N(1) 88.4(3) yes . .
O(4) Ru(1) N(1) 92.6(3) yes 2_675 .
Ru(2) Ru(2) O(5) 90.5(2) yes 2_666 .
Ru(2) Ru(2) O(6) 88.7(2) yes 2_666 2_666
Ru(2) Ru(2) O(7) 89.4(2) yes 2_666 .
Ru(2) Ru(2) O(8) 89.5(2) yes 2_666 2_666
Ru(2) Ru(2) N(2) 176.9(2) yes 2_666 .
O(5) Ru(2) O(6) 179.1(3) yes . 2_666
O(5) Ru(2) O(7) 90.4(3) yes . .
O(5) Ru(2) O(8) 90.1(3) yes . 2_666
O(5) Ru(2) N(2) 92.5(3) yes . .
O(6) Ru(2) O(7) 89.0(3) yes 2_666 .
O(6) Ru(2) O(8) 90.5(3) yes 2_666 2_666
O(6) Ru(2) N(2) 88.3(3) yes 2_666 .
O(7) Ru(2) O(8) 178.8(3) yes . 2_666
O(7) Ru(2) N(2) 91.1(3) yes . .
O(8) Ru(2) N(2) 89.9(3) yes 2_666 .
Ru(1) O(1) C(1) 119.0(6) yes . .
Ru(1) O(2) C(1) 119.0(7) yes 2_675 .
Ru(1) O(3) C(9) 119.5(9) yes . .
Ru(1) O(4) C(9) 116.3(7) yes 2_675 .
Ru(2) O(5) C(17) 116.5(7) yes . .
Ru(2) O(6) C(17) 119.2(7) yes 2_666 .
Ru(2) O(7) C(25) 119.0(9) yes . .
Ru(2) O(8) C(25) 118.3(6) yes 2_666 .
Ru(1) N(1) C(33) 155.9(8) yes . .
Ru(2) N(2) C(35) 147.9(10) yes . .
O(9) N(3) O(10) 128.1(14) yes . .
O(9) N(3) C(39) 118.4(12) yes . .
O(10) N(3) C(39) 113.3(14) yes . .
O(1) C(1) O(2) 122.8(10) yes . .
O(1) C(1) C(2) 116.8(8) yes . .
O(2) C(1) C(2) 120.4(9) yes . .
C(1) C(2) C(3) 122.1(10) yes . .
C(1) C(2) C(8) 117.9(9) yes . .
C(3) C(2) C(8) 120.1(10) yes . .
C(2) C(3) C(4) 122.0(11) yes . .
C(2) C(3) C(5) 118.8(11) yes . .
C(4) C(3) C(5) 119.3(11) yes . .
F(1) C(4) F(2) 108.1(10) yes . .
F(1) C(4) F(3) 104.7(9) yes . .
F(1) C(4) C(3) 113.8(12) yes . .
F(2) C(4) F(3) 106.6(12) yes . .
F(2) C(4) C(3) 111.4(10) yes . .
F(3) C(4) C(3) 111.8(10) yes . .
C(3) C(5) C(6) 118.6(11) yes . .
C(5) C(6) C(7) 122.6(12) yes . .
C(6) C(7) C(8) 120.5(13) yes . .
C(2) C(8) C(7) 119.1(11) yes . .
O(3) C(9) O(4) 125.1(12) yes . .
O(3) C(9) C(10) 117.9(11) yes . .
O(4) C(9) C(10) 117.0(9) yes . .
C(9) C(10) C(11) 122.4(11) yes . .
C(9) C(10) C(16) 118.7(10) yes . .
C(11) C(10) C(16) 118.7(12) yes . .
C(10) C(11) C(12) 122.2(12) yes . .
C(10) C(11) C(13) 119.4(12) yes . .
C(12) C(11) C(13) 118.2(12) yes . .
F(4) C(12) F(5) 103.7(13) yes . .
F(4) C(12) F(6) 106.9(10) yes . .
F(4) C(12) C(11) 113.4(11) yes . .
F(5) C(12) F(6) 107.7(11) yes . .
F(5) C(12) C(11) 111.7(10) yes . .
F(6) C(12) C(11) 112.9(14) yes . .
C(11) C(13) C(14) 120.8(13) yes . .
C(13) C(14) C(15) 120.3(15) yes . .
C(14) C(15) C(16) 118.7(14) yes . .
C(10) C(16) C(15) 121.7(11) yes . .
O(5) C(17) O(6) 125.0(10) yes . .
O(5) C(17) C(18) 116.3(11) yes . .
O(6) C(17) C(18) 118.5(10) yes . .
C(17) C(18) C(19) 122.6(9) yes . .
C(17) C(18) C(24) 116.4(10) yes . .
C(19) C(18) C(24) 120.9(11) yes . .
C(18) C(19) C(20) 124.4(11) yes . .
C(18) C(19) C(21) 118.3(10) yes . .
C(20) C(19) C(21) 117.1(11) yes . .
F(7) C(20) F(8) 107.0(11) yes . .
F(7) C(20) F(9) 107.1(10) yes . .
F(7) C(20) C(19) 112.5(12) yes . .
F(8) C(20) F(9) 107.9(12) yes . .
F(8) C(20) C(19) 111.1(10) yes . .
F(9) C(20) C(19) 110.9(11) yes . .
C(19) C(21) C(22) 120.3(12) yes . .
C(21) C(22) C(23) 120.3(12) yes . .
C(22) C(23) C(24) 118.6(11) yes . .
C(18) C(24) C(23) 121.4(12) yes . .
O(7) C(25) O(8) 123.7(11) yes . .
O(7) C(25) C(26) 117.9(12) yes . .
O(8) C(25) C(26) 118.2(9) yes . .
C(25) C(26) C(27) 123.4(11) yes . .
C(25) C(26) C(32) 119.2(13) yes . .
C(27) C(26) C(32) 117.4(12) yes . .
C(26) C(27) C(28) 124.0(12) yes . .
C(26) C(27) C(29) 119.5(12) yes . .
C(28) C(27) C(29) 116.5(15) yes . .
F(10) C(28) F(11) 105.4(11) yes . .
F(10) C(28) F(12) 106.8(11) yes . .
F(10) C(28) C(27) 111.6(14) yes . .
F(11) C(28) F(12) 104.7(13) yes . .
F(11) C(28) C(27) 113.7(11) yes . .
F(12) C(28) C(27) 113.9(12) yes . .
C(27) C(29) C(30) 120.5(16) yes . .
C(29) C(30) C(31) 120.6(14) yes . .
C(30) C(31) C(32) 119.2(13) yes . .
C(26) C(32) C(31) 122.8(15) yes . .
N(1) C(33) C(34) 176.1(11) yes . .
C(33) C(34) C(35) 116.0(11) yes . .
C(33) C(34) C(36) 120.5(8) yes . .
C(35) C(34) C(36) 122.6(10) yes . .
N(2) C(35) C(34) 179.3(11) yes . .
C(34) C(36) C(37) 121.1(9) yes . .
C(34) C(36) C(38) 121.8(10) yes . .
C(37) C(36) C(38) 116.9(10) yes . .
C(36) C(37) C(38) 122.1(9) yes . 2_665
C(36) C(38) C(37) 120.9(10) yes . 2_665
N(3) C(39) C(40) 114.1(13) yes . .
N(3) C(39) C(44) 120.6(12) yes . .
C(40) C(39) C(44) 125.3(13) yes . .
C(39) C(40) C(41) 113.7(14) yes . .
C(40) C(41) C(42) 121.9(13) yes . .
C(41) C(42) C(43) 118.2(14) yes . .
C(42) C(43) C(44) 123.3(17) yes . .
C(39) C(44) C(43) 117.6(13) yes . .
C(3) C(5) H(5) 120.678 no . .
C(6) C(5) H(5) 120.682 no . .
C(5) C(6) H(6) 118.682 no . .
C(7) C(6) H(6) 118.675 no . .
C(6) C(7) H(7) 119.736 no . .
C(8) C(7) H(7) 119.729 no . .
C(2) C(8) H(8) 120.433 no . .
C(7) C(8) H(8) 120.423 no . .
C(11) C(13) H(13) 119.587 no . .
C(14) C(13) H(13) 119.612 no . .
C(13) C(14) H(14) 119.861 no . .
C(15) C(14) H(14) 119.875 no . .
C(14) C(15) H(15) 120.646 no . .
C(16) C(15) H(15) 120.645 no . .
C(10) C(16) H(16) 119.144 no . .
C(15) C(16) H(16) 119.156 no . .
C(19) C(21) H(21) 119.858 no . .
C(22) C(21) H(21) 119.857 no . .
C(21) C(22) H(22) 119.873 no . .
C(23) C(22) H(22) 119.864 no . .
C(22) C(23) H(23) 120.728 no . .
C(24) C(23) H(23) 120.719 no . .
C(18) C(24) H(24) 119.313 no . .
C(23) C(24) H(24) 119.322 no . .
C(27) C(29) H(29) 119.777 no . .
C(30) C(29) H(29) 119.773 no . .
C(29) C(30) H(30) 119.681 no . .
C(31) C(30) H(30) 119.678 no . .
C(30) C(31) H(31) 120.422 no . .
C(32) C(31) H(31) 120.419 no . .
C(26) C(32) H(32) 118.581 no . .
C(31) C(32) H(32) 118.591 no . .
C(36) C(37) H(37) 118.970 no . .
C(38) C(37) H(37) 118.958 no 2_665 .
C(36) C(38) H(38) 119.544 no . .
C(37) C(38) H(38) 119.560 no 2_665 .
C(39) C(40) H(40) 123.175 no . .
C(41) C(40) H(40) 123.166 no . .
C(40) C(41) H(41) 119.052 no . .
C(42) C(41) H(41) 119.066 no . .
C(41) C(42) H(42) 120.892 no . .
C(43) C(42) H(42) 120.892 no . .
C(42) C(43) H(43) 118.371 no . .
C(44) C(43) H(43) 118.363 no . .
C(39) C(44) H(44) 121.219 no . .
C(43) C(44) H(44) 121.209 no . .

loop_
_geom_bond_atom_site_label_1
_geom_bond_atom_site_label_2
_geom_bond_distance
_geom_bond_publ_flag
_geom_bond_site_symmetry_2
Ru(1) Ru(1) 2.2987(13) yes 2_675
Ru(1) O(1) 2.021(7) yes .
Ru(1) O(2) 2.009(7) yes 2_675
Ru(1) O(3) 2.055(9) yes .
Ru(1) O(4) 2.044(9) yes 2_675
Ru(1) N(1) 2.227(9) yes .
Ru(2) Ru(2) 2.2910(14) yes 2_666
Ru(2) O(5) 2.024(7) yes .
Ru(2) O(6) 2.025(7) yes 2_666
Ru(2) O(7) 2.048(8) yes .
Ru(2) O(8) 2.055(8) yes 2_666
Ru(2) N(2) 2.234(9) yes .
F(1) C(4) 1.350(14) yes .
F(2) C(4) 1.322(18) yes .
F(3) C(4) 1.354(15) yes .
F(4) C(12) 1.359(19) yes .
F(5) C(12) 1.356(15) yes .
F(6) C(12) 1.327(18) yes .
F(7) C(20) 1.347(18) yes .
F(8) C(20) 1.339(15) yes .
F(9) C(20) 1.343(18) yes .
F(10) C(28) 1.376(18) yes .
F(11) C(28) 1.373(15) yes .
F(12) C(28) 1.35(2) yes .
O(1) C(1) 1.287(13) yes .
O(2) C(1) 1.296(12) yes .
O(3) C(9) 1.256(12) yes .
O(4) C(9) 1.295(16) yes .
O(5) C(17) 1.294(13) yes .
O(6) C(17) 1.259(15) yes .
O(7) C(25) 1.271(12) yes .
O(8) C(25) 1.283(16) yes .
O(9) N(3) 1.23(2) yes .
O(10) N(3) 1.246(18) yes .
N(1) C(33) 1.169(13) yes .
N(2) C(35) 1.149(12) yes .
N(3) C(39) 1.540(19) yes .
C(1) C(2) 1.491(16) yes .
C(2) C(3) 1.404(15) yes .
C(2) C(8) 1.380(16) yes .
C(3) C(4) 1.510(17) yes .
C(3) C(5) 1.432(18) yes .
C(5) C(6) 1.373(19) yes .
C(6) C(7) 1.323(19) yes .
C(7) C(8) 1.419(19) yes .
C(9) C(10) 1.482(19) yes .
C(10) C(11) 1.401(16) yes .
C(10) C(16) 1.400(17) yes .
C(11) C(12) 1.521(19) yes .
C(11) C(13) 1.39(2) yes .
C(13) C(14) 1.38(2) yes .
C(14) C(15) 1.40(2) yes .
C(15) C(16) 1.38(2) yes .
C(17) C(18) 1.517(16) yes .
C(18) C(19) 1.388(17) yes .
C(18) C(24) 1.362(15) yes .
C(19) C(20) 1.507(16) yes .
C(19) C(21) 1.419(17) yes .
C(21) C(22) 1.391(17) yes .
C(22) C(23) 1.39(2) yes .
C(23) C(24) 1.406(17) yes .
C(25) C(26) 1.479(18) yes .
C(26) C(27) 1.41(2) yes .
C(26) C(32) 1.409(18) yes .
C(27) C(28) 1.47(2) yes .
C(27) C(29) 1.43(2) yes .
C(29) C(30) 1.35(2) yes .
C(30) C(31) 1.40(2) yes .
C(31) C(32) 1.36(2) yes .
C(33) C(34) 1.366(15) yes .
C(34) C(35) 1.390(14) yes .
C(34) C(36) 1.463(16) yes .
C(36) C(37) 1.393(16) yes .
C(36) C(38) 1.430(13) yes .
C(37) C(38) 1.384(17) yes 2_665
C(39) C(40) 1.403(19) yes .
C(39) C(44) 1.33(2) yes .
C(40) C(41) 1.42(2) yes .
C(41) C(42) 1.41(2) yes .
C(42) C(43) 1.32(2) yes .
C(43) C(44) 1.39(2) yes .
C(5) H(5) 0.950 no .
C(6) H(6) 0.950 no .
C(7) H(7) 0.950 no .
C(8) H(8) 0.950 no .
C(13) H(13) 0.950 no .
C(14) H(14) 0.950 no .
C(15) H(15) 0.950 no .
C(16) H(16) 0.950 no .
C(21) H(21) 0.950 no .
C(22) H(22) 0.950 no .
C(23) H(23) 0.950 no .
C(24) H(24) 0.950 no .
C(29) H(29) 0.950 no .
C(30) H(30) 0.950 no .
C(31) H(31) 0.950 no .
C(32) H(32) 0.950 no .
C(37) H(37) 0.950 no .
C(38) H(38) 0.950 no .
C(40) H(40) 0.950 no .
C(41) H(41) 0.950 no .
C(42) H(42) 0.950 no .
C(43) H(43) 0.950 no .
C(44) H(44) 0.950 no .

loop_
_geom_contact_atom_site_label_1
_geom_contact_atom_site_label_2
_geom_contact_distance
_geom_contact_publ_flag
_geom_contact_site_symmetry_2
F(1) O(2) 2.802(10) no .
F(1) C(1) 3.337(12) no .
F(1) C(2) 3.191(11) no .
F(1) C(5) 3.367(14) no .
F(2) O(1) 3.568(9) no .
F(2) O(2) 2.825(11) no .
F(2) O(4) 3.261(10) no .
F(2) C(1) 2.811(13) no .
F(2) C(2) 2.884(14) no .
F(2) C(5) 3.537(16) no .
F(2) C(9) 3.359(14) no .
F(2) C(16) 3.544(17) no .
F(3) C(5) 2.736(17) no .
F(4) O(4) 2.883(11) no .
F(4) C(9) 3.397(13) no .
F(4) C(10) 3.244(13) no .
F(4) C(13) 3.33(2) no .
F(5) O(1) 3.214(12) no 2_675
F(5) O(3) 3.380(10) no .
F(5) O(4) 2.833(11) no .
F(5) C(1) 3.268(14) no 2_675
F(5) C(8) 3.205(14) no 2_675
F(5) C(9) 2.741(13) no .
F(5) C(10) 2.855(13) no .
F(5) C(13) 3.566(18) no .
F(6) C(13) 2.731(17) no .
F(7) O(5) 2.909(10) no .
F(7) C(13) 3.51(2) no 2_665
F(7) C(14) 3.239(19) no 2_665
F(7) C(17) 3.476(13) no .
F(7) C(18) 3.254(13) no .
F(7) C(21) 3.270(13) no .
F(8) C(21) 2.681(14) no .
F(9) O(5) 2.779(11) no .
F(9) O(6) 3.598(10) no .
F(9) O(8) 3.282(10) no 2_666
F(9) C(17) 2.801(13) no .
F(9) C(18) 2.855(13) no .
F(9) C(21) 3.552(14) no .
F(9) C(25) 3.498(15) no 2_666
F(9) C(32) 3.389(17) no 2_666
F(10) O(5) 3.321(12) no .
F(10) O(7) 2.737(11) no .
F(10) C(14) 3.280(17) no 2_665
F(10) C(15) 3.577(17) no 2_665
F(10) C(25) 2.853(16) no .
F(10) C(26) 2.907(14) no .
F(10) C(29) 3.543(16) no .
F(11) O(7) 2.792(14) no .
F(11) C(15) 3.466(16) no 2_665
F(11) C(25) 3.384(17) no .
F(11) C(26) 3.181(15) no .
F(11) C(29) 3.314(16) no .
F(12) C(29) 2.681(18) no .
O(1) C(3) 3.543(14) no .
O(1) C(8) 2.873(15) no .
O(1) C(9) 3.547(14) no .
O(1) C(9) 3.469(14) no 2_675
O(2) C(3) 3.035(14) no .
O(2) C(4) 2.985(14) no .
O(2) C(8) 3.524(13) no .
O(2) C(9) 3.511(17) no .
O(2) C(9) 3.501(13) no 2_675
O(3) C(1) 3.515(16) no .
O(3) C(1) 3.506(13) no 2_675
O(3) C(11) 3.501(14) no .
O(3) C(16) 2.950(15) no .
O(4) C(1) 3.555(14) no .
O(4) C(1) 3.518(13) no 2_675
O(4) C(11) 2.994(17) no .
O(4) C(12) 3.045(18) no .
O(4) C(16) 3.459(16) no .
O(5) C(19) 2.964(14) no .
O(5) C(20) 3.010(15) no .
O(5) C(24) 3.481(13) no .
O(5) C(25) 3.516(13) no .
O(5) C(25) 3.552(16) no 2_666
O(6) C(19) 3.576(15) no .
O(6) C(24) 2.847(14) no .
O(6) C(25) 3.515(15) no .
O(6) C(25) 3.511(13) no 2_666
O(6) C(35) 3.525(14) no 2_666
O(7) C(17) 3.537(14) no .
O(7) C(17) 3.472(16) no 2_666
O(7) C(27) 2.966(15) no .
O(7) C(28) 2.949(19) no .
O(7) C(32) 3.518(14) no .
O(8) C(17) 3.536(13) no .
O(8) C(17) 3.483(13) no 2_666
O(8) C(27) 3.591(18) no .
O(8) C(32) 2.893(17) no .
O(9) C(40) 2.706(18) no .
O(9) C(44) 3.58(2) no .
O(10) C(40) 3.560(17) no .
O(10) C(44) 2.710(19) no .
N(1) C(35) 3.393(13) no .
N(1) C(36) 3.496(15) no .
N(2) C(33) 3.371(11) no .
N(2) C(36) 3.546(13) no .
C(1) C(4) 2.996(16) no .
C(2) C(6) 2.766(17) no .
C(3) C(7) 2.777(18) no .
C(5) C(8) 2.786(17) no .
C(9) C(12) 3.014(18) no .
C(10) C(14) 2.79(2) no .
C(11) C(15) 2.80(2) no .
C(13) C(16) 2.760(18) no .
C(17) C(20) 3.067(17) no .
C(18) C(22) 2.778(17) no .
C(19) C(23) 2.808(17) no .
C(21) C(24) 2.762(18) no .
C(25) C(28) 3.04(2) no .
C(26) C(30) 2.806(19) no .
C(27) C(31) 2.793(19) no .
C(29) C(32) 2.76(3) no .
C(33) C(38) 2.911(16) no .
C(35) C(37) 2.951(17) no .
C(36) C(36) 2.859(16) no 2_665
C(37) C(37) 2.773(14) no 2_665
C(38) C(38) 2.778(16) no 2_665
C(39) C(42) 2.73(2) no .
C(40) C(43) 2.78(2) no .
C(41) C(44) 2.748(19) no .
F(1) F(5) 3.330(11) no 1_655
F(1) F(6) 3.231(10) no 1_655
F(1) C(7) 3.589(19) no 2_775
F(2) O(10) 3.181(14) no .
F(2) C(23) 3.292(15) no 1_564
F(3) F(5) 3.544(14) no 1_655
F(3) F(6) 2.992(13) no 1_655
F(3) F(7) 3.446(12) no 2_765
F(3) F(8) 2.823(14) no 2_765
F(4) F(10) 3.138(11) no 1_564
F(4) C(24) 3.168(15) no 1_564
F(5) F(1) 3.330(11) no 1_455
F(5) F(3) 3.544(14) no 1_455
F(5) C(5) 3.238(15) no 1_455
F(6) F(1) 3.231(10) no 1_455
F(6) F(3) 2.992(13) no 1_455
F(6) F(10) 3.094(10) no 1_564
F(6) F(12) 2.899(11) no 1_564
F(6) C(27) 3.419(14) no 1_564
F(6) C(28) 3.271(15) no 1_564
F(6) C(29) 3.555(16) no 1_564
F(7) F(3) 3.446(12) no 2_765
F(7) C(41) 3.573(16) no .
F(7) C(42) 3.465(16) no .
F(8) F(3) 2.823(14) no 2_765
F(8) F(11) 3.474(14) no 1_655
F(8) F(12) 3.282(13) no 1_655
F(9) F(11) 3.311(13) no 1_655
F(10) F(4) 3.138(11) no 1_546
F(10) F(6) 3.094(10) no 1_546
F(11) F(8) 3.474(14) no 1_455
F(11) F(9) 3.311(13) no 1_455
F(12) F(6) 2.899(11) no 1_546
F(12) F(8) 3.282(13) no 1_455
F(12) C(22) 3.375(18) no 2_656
O(1) C(44) 3.524(15) no .
O(2) C(6) 3.472(18) no 2_775
O(2) C(7) 3.575(19) no 2_775
O(3) C(6) 3.308(16) no 1_455
O(6) C(30) 3.361(18) no 1_655
O(9) C(31) 3.32(2) no 1_654
O(9) C(37) 3.374(15) no 2_665
O(9) C(41) 3.53(2) no 2_765
O(9) C(42) 3.500(18) no 2_765
O(10) F(2) 3.181(14) no .
O(10) C(16) 3.452(18) no .
N(1) C(6) 3.598(19) no 1_455
N(3) C(37) 3.261(18) no 2_665
N(3) C(38) 3.450(16) no .
N(3) C(41) 3.46(2) no 2_765
C(5) F(5) 3.238(15) no 1_655
C(6) O(2) 3.472(18) no 2_775
C(6) O(3) 3.308(16) no 1_655
C(6) N(1) 3.598(19) no 1_655
C(7) F(1) 3.589(19) no 2_775
C(7) O(2) 3.575(19) no 2_775
C(10) C(23) 3.583(17) no 1_564
C(11) C(23) 3.552(19) no 1_564
C(16) O(10) 3.452(18) no .
C(22) F(12) 3.375(18) no 2_656
C(23) F(2) 3.292(15) no 1_546
C(23) C(10) 3.583(17) no 1_546
C(23) C(11) 3.552(19) no 1_546
C(24) F(4) 3.168(15) no 1_546
C(27) F(6) 3.419(14) no 1_546
C(28) F(6) 3.271(15) no 1_546
C(29) F(6) 3.555(16) no 1_546
C(30) O(6) 3.361(18) no 1_455
C(31) O(9) 3.32(2) no 1_456
C(34) C(43) 3.37(2) no .
C(35) C(42) 3.464(17) no .
C(35) C(43) 3.476(19) no .
C(36) C(39) 3.541(17) no .
C(36) C(44) 3.533(19) no .
C(37) O(9) 3.374(15) no 2_665
C(37) N(3) 3.261(18) no 2_665
C(37) C(39) 3.56(2) no 2_665
C(38) N(3) 3.450(16) no .
C(38) C(39) 3.332(18) no .
C(38) C(44) 3.51(2) no .
C(39) C(36) 3.541(17) no .
C(39) C(37) 3.56(2) no 2_665
C(39) C(38) 3.332(18) no .
C(39) C(40) 3.41(2) no 2_765
C(40) C(39) 3.41(2) no 2_765
C(40) C(40) 3.60(2) no 2_765
C(41) F(7) 3.573(16) no .
C(41) O(9) 3.53(2) no 2_765
C(41) N(3) 3.46(2) no 2_765
C(42) F(7) 3.465(16) no .
C(42) O(9) 3.500(18) no 2_765
C(42) C(35) 3.464(17) no .
C(43) C(34) 3.37(2) no .
C(43) C(35) 3.476(19) no .
C(44) O(1) 3.524(15) no .
C(44) C(36) 3.533(19) no .
C(44) C(38) 3.51(2) no .
F(1) H(5) 3.4769 no .
F(2) H(16) 3.1846 no .
F(3) H(5) 2.4242 no .
F(4) H(8) 3.5982 no 2_675
F(4) H(13) 3.4006 no .
F(5) H(8) 2.5543 no 2_675
F(6) H(13) 2.4024 no .
F(7) H(14) 3.2857 no 2_665
F(7) H(21) 3.3153 no .
F(8) H(21) 2.3644 no .
F(9) H(32) 2.6634 no 2_666
F(10) H(14) 2.5411 no 2_665
F(10) H(15) 3.1862 no 2_665
F(11) H(15) 2.7144 no 2_665
F(11) H(29) 3.3910 no .
F(12) H(29) 2.3368 no .
O(1) H(8) 2.6514 no .
O(3) H(16) 2.7747 no .
O(3) H(38) 2.9345 no .
O(5) H(14) 3.1885 no 2_665
O(6) H(24) 2.5692 no .
O(8) H(32) 2.6534 no .
O(9) H(40) 2.4030 no .
O(10) H(44) 2.4125 no .
N(1) H(38) 3.0160 no .
N(2) H(15) 3.4243 no 2_665
N(2) H(37) 3.1319 no .
N(3) H(40) 2.6238 no .
N(3) H(44) 2.6560 no .
C(1) H(8) 2.6080 no .
C(2) H(5) 3.3040 no .
C(2) H(7) 3.2675 no .
C(3) H(6) 3.2707 no .
C(3) H(8) 3.2727 no .
C(4) H(5) 2.7022 no .
C(5) H(7) 3.2167 no .
C(6) H(8) 3.2315 no .
C(7) H(5) 3.2158 no .
C(8) H(6) 3.2357 no .
C(9) H(16) 2.6176 no .
C(10) H(13) 3.2706 no .
C(10) H(15) 3.2885 no .
C(11) H(14) 3.2659 no .
C(11) H(16) 3.2668 no .
C(12) H(8) 3.5774 no 2_675
C(12) H(13) 2.6328 no .
C(13) H(15) 3.2649 no .
C(14) H(16) 3.2486 no .
C(15) H(13) 3.2603 no .
C(15) H(37) 3.4244 no 2_665
C(16) H(14) 3.2497 no .
C(16) H(37) 3.2964 no 2_665
C(16) H(38) 3.5428 no .
C(17) H(24) 2.5597 no .
C(18) H(14) 3.2635 no 2_665
C(18) H(21) 3.2693 no .
C(18) H(23) 3.2675 no .
C(19) H(13) 3.4163 no 2_665
C(19) H(14) 3.2867 no 2_665
C(19) H(22) 3.2933 no .
C(19) H(24) 3.2436 no .
C(20) H(21) 2.6314 no .
C(21) H(13) 2.9807 no 2_665
C(21) H(23) 3.2690 no .
C(22) H(13) 3.3372 no 2_665
C(22) H(24) 3.2573 no .
C(23) H(21) 3.2631 no .
C(24) H(22) 3.2622 no .
C(25) H(32) 2.6252 no .
C(26) H(29) 3.3032 no .
C(26) H(31) 3.2841 no .
C(27) H(30) 3.2730 no .
C(27) H(32) 3.2608 no .
C(28) H(14) 3.5596 no 2_665
C(28) H(15) 3.4654 no 2_665
C(28) H(29) 2.6028 no .
C(29) H(31) 3.2497 no .
C(30) H(7) 3.3176 no 2_666
C(30) H(32) 3.2376 no .
C(31) H(7) 3.3116 no 2_666
C(31) H(29) 3.2531 no .
C(32) H(30) 3.2369 no .
C(33) H(38) 2.6062 no .
C(34) H(37) 2.6439 no .
C(34) H(38) 2.7021 no .
C(35) H(37) 2.6353 no .
C(36) H(37) 3.2981 no 2_665
C(36) H(38) 3.2777 no 2_665
C(37) H(16) 3.5135 no 2_665
C(37) H(38) 3.2666 no .
C(38) H(16) 3.5480 no .
C(38) H(37) 3.2686 no .
C(39) H(41) 3.2315 no .
C(39) H(43) 3.1740 no .
C(40) H(42) 3.3276 no .
C(40) H(44) 3.2789 no .
C(41) H(43) 3.2009 no .
C(42) H(40) 3.3391 no .
C(42) H(44) 3.2334 no .
C(43) H(41) 3.1912 no .
C(44) H(40) 3.2811 no .
C(44) H(42) 3.2413 no .
H(5) H(6) 2.3138 no .
H(6) H(7) 2.2506 no .
H(7) H(8) 2.3722 no .
H(7) H(30) 3.0944 no 2_666
H(7) H(31) 3.1201 no 2_666
H(13) H(14) 2.3251 no .
H(13) H(21) 3.0082 no 2_665
H(13) H(22) 3.5184 no 2_665
H(14) H(15) 2.3550 no .
H(15) H(16) 2.3321 no .
H(15) H(37) 3.0833 no 2_665
H(16) H(37) 2.8600 no 2_665
H(16) H(38) 2.9539 no .
H(21) H(22) 2.3383 no .
H(22) H(23) 2.3467 no .
H(23) H(24) 2.3564 no .
H(29) H(30) 2.2947 no .
H(30) H(31) 2.3566 no .
H(31) H(32) 2.2933 no .
H(37) H(38) 2.3133 no 2_665
H(40) H(41) 2.4016 no .
H(41) H(42) 2.3565 no .
H(42) H(43) 2.2597 no .
H(43) H(44) 2.3318 no .
F(1) H(7) 3.3459 no 2_775
F(1) H(8) 3.5789 no 2_775
F(1) H(23) 3.4286 no 1_564
F(2) H(23) 2.5344 no 1_564
F(3) H(21) 3.0083 no 2_765
F(3) H(23) 3.5944 no 1_564
F(4) H(23) 3.5510 no 1_564
F(4) H(24) 2.5725 no 1_564
F(5) H(5) 2.8700 no 1_455
F(6) H(29) 3.5077 no 1_564
F(7) H(5) 3.5733 no 2_765
F(7) H(41) 2.9891 no .
F(7) H(42) 2.7842 no .
F(8) H(22) 2.9092 no 2_756
F(9) H(29) 3.4140 no 1_655
F(9) H(42) 2.9165 no .
F(12) H(13) 3.5471 no 1_546
F(12) H(21) 3.4008 no 2_656
F(12) H(22) 2.6111 no 2_656
O(1) H(44) 2.6536 no .
O(2) H(6) 3.4948 no 2_775
O(3) H(5) 3.4241 no 1_455
O(3) H(6) 2.7225 no 1_455
O(4) H(23) 2.9340 no 1_564
O(4) H(24) 3.3098 no 1_564
O(6) H(29) 3.4361 no 1_655
O(6) H(30) 2.9228 no 1_655
O(8) H(42) 2.9640 no 2_666
O(8) H(43) 3.1587 no 2_666
O(9) H(31) 2.4950 no 1_654
O(9) H(32) 3.2893 no 1_654
O(9) H(37) 3.1856 no 2_665
O(10) H(16) 2.5425 no .
O(10) H(37) 3.4502 no 2_665
O(10) H(38) 3.4570 no .
O(10) H(41) 3.4366 no 2_765
N(1) H(6) 3.0044 no 1_455
N(1) H(7) 3.1301 no 1_455
N(1) H(30) 3.3800 no 2_566
N(2) H(30) 3.4145 no 2_566
N(2) H(31) 3.4279 no 2_566
N(2) H(42) 3.2885 no .
N(3) H(16) 3.3524 no .
N(3) H(37) 3.1693 no 2_665
N(3) H(38) 3.5407 no .
N(3) H(41) 3.4568 no 2_765
C(1) H(44) 3.2391 no .
C(2) H(44) 3.0428 no .
C(4) H(23) 3.3970 no 1_564
C(5) H(41) 3.0470 no 2_765
C(6) H(38) 3.3866 no 1_655
C(6) H(40) 3.0421 no 2_765
C(6) H(41) 3.2346 no 2_765
C(7) H(40) 3.0950 no 2_765
C(8) H(44) 2.9751 no .
C(9) H(5) 3.5256 no 1_455
C(9) H(23) 3.2209 no 1_564
C(10) H(5) 3.1378 no 1_455
C(10) H(23) 2.8387 no 1_564
C(11) H(5) 3.1368 no 1_455
C(11) H(23) 3.1157 no 1_564
C(12) H(5) 3.3646 no 1_455
C(16) H(23) 3.1106 no 1_564
C(17) H(29) 3.4609 no 1_655
C(18) H(29) 2.8627 no 1_655
C(19) H(29) 3.1042 no 1_655
C(20) H(42) 3.3938 no .
C(21) H(21) 3.1218 no 2_756
C(21) H(22) 3.2031 no 2_756
C(21) H(29) 3.5809 no 1_655
C(22) H(21) 2.9214 no 2_756
C(23) H(29) 3.5628 no 1_655
C(24) H(29) 3.0639 no 1_655
C(24) H(30) 3.4997 no 1_655
C(32) H(42) 3.3679 no 2_666
C(32) H(43) 3.3353 no 2_666
C(33) H(6) 3.0776 no 1_455
C(33) H(7) 3.1232 no 1_455
C(33) H(30) 3.1347 no 2_566
C(33) H(43) 3.4733 no .
C(34) H(30) 3.4585 no 2_566
C(34) H(31) 3.3468 no 2_566
C(34) H(43) 3.4261 no .
C(35) H(30) 3.1867 no 2_566
C(35) H(31) 3.1392 no 2_566
C(35) H(42) 3.3822 no .
C(35) H(43) 3.3941 no .
C(36) H(40) 3.5418 no 2_665
C(38) H(6) 3.0489 no 1_455
C(38) H(40) 3.5335 no 2_665
C(39) H(38) 3.5599 no .
C(39) H(40) 3.4557 no 2_765
C(40) H(6) 3.5943 no 2_765
C(42) H(32) 3.0239 no 2_666
C(43) H(32) 3.2789 no 2_666
C(44) H(8) 3.5195 no .
C(44) H(38) 3.5039 no .
C(44) H(40) 3.4852 no 2_765
H(5) F(5) 2.8700 no 1_655
H(5) F(7) 3.5733 no 2_765
H(5) O(3) 3.4241 no 1_655
H(5) C(9) 3.5256 no 1_655
H(5) C(10) 3.1378 no 1_655
H(5) C(11) 3.1368 no 1_655
H(5) C(12) 3.3646 no 1_655
H(5) H(41) 2.9788 no 2_765
H(6) O(2) 3.4948 no 2_775
H(6) O(3) 2.7225 no 1_655
H(6) N(1) 3.0044 no 1_655
H(6) C(33) 3.0776 no 1_655
H(6) C(38) 3.0489 no 1_655
H(6) C(40) 3.5943 no 2_765
H(6) H(38) 2.4488 no 1_655
H(6) H(40) 3.0051 no 2_765
H(6) H(41) 3.2791 no 2_765
H(7) F(1) 3.3459 no 2_775
H(7) N(1) 3.1301 no 1_655
H(7) C(33) 3.1232 no 1_655
H(7) H(40) 3.1444 no 2_765
H(8) F(1) 3.5789 no 2_775
H(8) C(44) 3.5195 no .
H(8) H(43) 3.1734 no .
H(8) H(44) 2.9246 no .
H(13) F(12) 3.5471 no 1_564
H(13) H(14) 3.5307 no 2_674
H(14) H(13) 3.5307 no 2_674
H(16) O(10) 2.5425 no .
H(16) N(3) 3.3524 no .
H(16) H(23) 3.4695 no 1_564
H(21) F(3) 3.0083 no 2_765
H(21) F(12) 3.4008 no 2_656
H(21) C(21) 3.1218 no 2_756
H(21) C(22) 2.9214 no 2_756
H(21) H(21) 2.8819 no 2_756
H(21) H(22) 2.5695 no 2_756
H(22) F(8) 2.9092 no 2_756
H(22) F(12) 2.6111 no 2_656
H(22) C(21) 3.2031 no 2_756
H(22) H(21) 2.5695 no 2_756
H(23) F(1) 3.4286 no 1_546
H(23) F(2) 2.5344 no 1_546
H(23) F(3) 3.5944 no 1_546
H(23) F(4) 3.5510 no 1_546
H(23) O(4) 2.9340 no 1_546
H(23) C(4) 3.3970 no 1_546
H(23) C(9) 3.2209 no 1_546
H(23) C(10) 2.8387 no 1_546
H(23) C(11) 3.1157 no 1_546
H(23) C(16) 3.1106 no 1_546
H(23) H(16) 3.4695 no 1_546
H(24) F(4) 2.5725 no 1_546
H(24) O(4) 3.3098 no 1_546
H(24) H(29) 3.3976 no 1_655
H(24) H(30) 3.1700 no 1_655
H(29) F(6) 3.5077 no 1_546
H(29) F(9) 3.4140 no 1_455
H(29) O(6) 3.4361 no 1_455
H(29) C(17) 3.4609 no 1_455
H(29) C(18) 2.8627 no 1_455
H(29) C(19) 3.1042 no 1_455
H(29) C(21) 3.5809 no 1_455
H(29) C(23) 3.5628 no 1_455
H(29) C(24) 3.0639 no 1_455
H(29) H(24) 3.3976 no 1_455
H(30) O(6) 2.9228 no 1_455
H(30) N(1) 3.3800 no 2_566
H(30) N(2) 3.4145 no 2_566
H(30) C(24) 3.4997 no 1_455
H(30) C(33) 3.1347 no 2_566
H(30) C(34) 3.4585 no 2_566
H(30) C(35) 3.1867 no 2_566
H(30) H(24) 3.1700 no 1_455
H(31) O(9) 2.4950 no 1_456
H(31) N(2) 3.4279 no 2_566
H(31) C(34) 3.3468 no 2_566
H(31) C(35) 3.1392 no 2_566
H(32) O(9) 3.2893 no 1_456
H(32) C(42) 3.0239 no 2_666
H(32) C(43) 3.2789 no 2_666
H(32) H(42) 2.5066 no 2_666
H(32) H(43) 2.9774 no 2_666
H(37) O(9) 3.1856 no 2_665
H(37) O(10) 3.4502 no 2_665
H(37) N(3) 3.1693 no 2_665
H(38) O(10) 3.4570 no .
H(38) N(3) 3.5407 no .
H(38) C(6) 3.3866 no 1_455
H(38) C(39) 3.5599 no .
H(38) C(44) 3.5039 no .
H(38) H(6) 2.4488 no 1_455
H(38) H(44) 3.4386 no .
H(40) C(6) 3.0421 no 2_765
H(40) C(7) 3.0950 no 2_765
H(40) C(36) 3.5418 no 2_665
H(40) C(38) 3.5335 no 2_665
H(40) C(39) 3.4557 no 2_765
H(40) C(44) 3.4852 no 2_765
H(40) H(6) 3.0051 no 2_765
H(40) H(7) 3.1444 no 2_765
H(41) F(7) 2.9891 no .
H(41) O(10) 3.4366 no 2_765
H(41) N(3) 3.4568 no 2_765
H(41) C(5) 3.0470 no 2_765
H(41) C(6) 3.2346 no 2_765
H(41) H(5) 2.9788 no 2_765
H(41) H(6) 3.2791 no 2_765
H(42) F(7) 2.7842 no .
H(42) F(9) 2.9165 no .
H(42) O(8) 2.9640 no 2_666
H(42) N(2) 3.2885 no .
H(42) C(20) 3.3938 no .
H(42) C(32) 3.3679 no 2_666
H(42) C(35) 3.3822 no .
H(42) H(32) 2.5066 no 2_666
H(43) O(8) 3.1587 no 2_666
H(43) C(32) 3.3353 no 2_666
H(43) C(33) 3.4733 no .
H(43) C(34) 3.4261 no .
H(43) C(35) 3.3941 no .
H(43) H(8) 3.1734 no .
H(43) H(32) 2.9774 no 2_666
H(44) O(1) 2.6536 no .
H(44) C(1) 3.2391 no .
H(44) C(2) 3.0428 no .
H(44) C(8) 2.9751 no .
H(44) H(8) 2.9246 no .
H(44) H(38) 3.4386 no .
